data_4083453
loop_
_publ_author_name
'Xu, Guoqiang'
'Sun, Hongjian'
'Li, Xiaoyan'

_publ_section_title
;
 Activation of sp3Carbon&#x2212;Hydrogen Bonds by Cobalt and Iron
 Complexes and Subsequent C&#x2212;C Bond Formation
;
_journal_issue 20
_journal_name_full Organometallics
_journal_page_first 6090
_journal_paper_doi 10.1021/om9007218
_journal_volume 28
_journal_year 2009
_chemical_formula_sum 'C31 H37 Co I O2 P3'
_chemical_formula_weight 720.35
_chemical_name_systematic
; 
 ? 
;
_space_group_IT_number 161
_symmetry_cell_setting trigonal
_symmetry_space_group_name_Hall 'R 3 -2"c'
_symmetry_space_group_name_H-M 'R 3 c :H'
_atom_sites_solution_hydrogens geom
_atom_sites_solution_primary direct
_atom_sites_solution_secondary difmap
_audit_creation_method SHELXL-97
_cell_angle_alpha 90.00
_cell_angle_beta 90.00
_cell_angle_gamma 120.00
_cell_formula_units_Z 18
_cell_length_a 20.7214(10)
_cell_length_b 20.7214(10)
_cell_length_c 39.396(4)
_cell_measurement_temperature 273(2)
_cell_volume 14649.4(18)
_computing_structure_refinement 'SHELXL-97 (Sheldrick, 1997)'
_computing_structure_solution 'SHELXS-97 (Sheldrick, 1990)'
_diffrn_ambient_temperature 273(2)
_diffrn_measured_fraction_theta_full 0.935
_diffrn_measured_fraction_theta_max 0.935
_diffrn_radiation_monochromator graphite
_diffrn_radiation_source 'fine-focus sealed tube'
_diffrn_radiation_type MoK\a
_diffrn_radiation_wavelength 0.71073
_diffrn_reflns_av_R_equivalents 0.0265
_diffrn_reflns_av_sigmaI/netI 0.0357
_diffrn_reflns_limit_h_max 20
_diffrn_reflns_limit_h_min -29
_diffrn_reflns_limit_k_max 29
_diffrn_reflns_limit_k_min -26
_diffrn_reflns_limit_l_max 45
_diffrn_reflns_limit_l_min -56
_diffrn_reflns_number 30111
_diffrn_reflns_theta_full 30.46
_diffrn_reflns_theta_max 30.46
_diffrn_reflns_theta_min 1.54
_exptl_absorpt_coefficient_mu 1.648
_exptl_crystal_density_diffrn 1.470
_exptl_crystal_density_method 'not measured'
_exptl_crystal_F_000 6552.0
_refine_diff_density_max 1.311
_refine_diff_density_min -0.315
_refine_diff_density_rms 0.113
_refine_ls_abs_structure_details 'Flack H D (1983), Acta Cryst. A39, 876-881'
_refine_ls_abs_structure_Flack 0.879(19)
_refine_ls_extinction_method none
_refine_ls_goodness_of_fit_ref 0.996
_refine_ls_hydrogen_treatment mixed
_refine_ls_matrix_type full
_refine_ls_number_parameters 347
_refine_ls_number_reflns 8375
_refine_ls_number_restraints 1
_refine_ls_restrained_S_all 0.996
_refine_ls_R_factor_all 0.0572
_refine_ls_R_factor_gt 0.0443
_refine_ls_shift/su_max 0.625
_refine_ls_shift/su_mean 0.021
_refine_ls_structure_factor_coef Fsqd
_refine_ls_weighting_details 'calc w=1/[\s^2^(Fo^2^)+(0.1076P)^2^+0.0000P] where P=(Fo^2^+2Fc^2^)/3'
_refine_ls_weighting_scheme calc
_refine_ls_wR_factor_gt 0.1351
_refine_ls_wR_factor_ref 0.1464
_reflns_number_gt 6878
_reflns_number_total 9906
_reflns_threshold_expression >2sigma(I)
_cod_data_source_file 3.cif
_cod_data_source_block test
_cod_original_sg_symbol_H-M R3c
_cod_database_code 4083453

loop_
_symmetry_equiv_pos_as_xyz
'x, y, z'
'-y, x-y, z'
'-x+y, -x, z'
'-y, -x, z+1/2'
'-x+y, y, z+1/2'
'x, x-y, z+1/2'
'x+2/3, y+1/3, z+1/3'
'-y+2/3, x-y+1/3, z+1/3'
'-x+y+2/3, -x+1/3, z+1/3'
'-y+2/3, -x+1/3, z+5/6'
'-x+y+2/3, y+1/3, z+5/6'
'x+2/3, x-y+1/3, z+5/6'
'x+1/3, y+2/3, z+2/3'
'-y+1/3, x-y+2/3, z+2/3'
'-x+y+1/3, -x+2/3, z+2/3'
'-y+1/3, -x+2/3, z+7/6'
'-x+y+1/3, y+2/3, z+7/6'
'x+1/3, x-y+2/3, z+7/6'

loop_
_atom_site_label
_atom_site_type_symbol
_atom_site_fract_x
_atom_site_fract_y
_atom_site_fract_z
_atom_site_U_iso_or_equiv
_atom_site_adp_type
_atom_site_occupancy
_atom_site_symmetry_multiplicity
_atom_site_calc_flag
_atom_site_refinement_flags
C1 C 0.7500(3) -0.0632(3) 0.15798(14) 0.0414(10) Uani 1 1 d .
C2 C 0.7612(3) -0.1234(3) 0.1578(2) 0.0609(16) Uani 1 1 d .
H2 H 0.8076 -0.1168 0.1637 0.073 Uiso 1 1 calc R
C3 C 0.6801(3) -0.0742(3) 0.14887(18) 0.0530(13) Uani 1 1 d .
H3 H 0.6716 -0.0341 0.1485 0.064 Uiso 1 1 calc R
C4 C 0.6227(3) -0.1458(4) 0.1403(2) 0.0639(17) Uani 1 1 d .
H4 H 0.5760 -0.1530 0.1345 0.077 Uiso 1 1 calc R
C5 C 0.8646(3) 0.0560(3) 0.12501(15) 0.0510(12) Uani 1 1 d .
C6 C 0.8252(5) 0.0669(4) 0.09982(18) 0.0653(16) Uani 1 1 d .
H6 H 0.7791 0.0620 0.1048 0.078 Uiso 1 1 calc R
C7 C 0.8527(6) 0.0850(4) 0.0673(2) 0.085(2) Uani 1 1 d .
H7 H 0.8245 0.0911 0.0506 0.101 Uiso 1 1 calc R
C8 C 0.9345(3) 0.0663(4) 0.20977(17) 0.0560(13) Uani 1 1 d .
H8A H 0.9763 0.1059 0.1976 0.067 Uiso 1 1 calc R
H8B H 0.9538 0.0438 0.2254 0.067 Uiso 1 1 calc R
C9 C 0.8952(3) 0.0988(3) 0.22965(15) 0.0476(11) Uani 1 1 d .
H9 H 0.8679 0.0635 0.2479 0.057 Uiso 1 1 calc R
C10 C 0.6319(4) -0.0166(5) 0.2296(2) 0.076(2) Uani 1 1 d .
H10A H 0.6034 -0.0571 0.2449 0.114 Uiso 1 1 calc R
H10B H 0.6199 -0.0341 0.2066 0.114 Uiso 1 1 calc R
H10C H 0.6201 0.0222 0.2333 0.114 Uiso 1 1 calc R
C11 C 0.7357(5) 0.0434(4) 0.28210(16) 0.0652(16) Uani 1 1 d .
H11A H 0.7301 0.0864 0.2847 0.098 Uiso 1 1 calc R
H11B H 0.7831 0.0539 0.2910 0.098 Uiso 1 1 calc R
H11C H 0.6965 0.0022 0.2942 0.098 Uiso 1 1 calc R
C12 C 0.9041(3) 0.1881(3) 0.17226(15) 0.0501(12) Uani 1 1 d .
H12A H 0.9358 0.2311 0.1857 0.075 Uiso 1 1 calc R
H12B H 0.8834 0.2024 0.1539 0.075 Uiso 1 1 calc R
H12C H 0.9327 0.1671 0.1633 0.075 Uiso 1 1 calc R
C13 C 0.8916(4) 0.3009(3) 0.21962(16) 0.0519(12) Uani 1 1 d .
C14 C 0.9666(5) 0.3497(4) 0.2275(3) 0.083(2) Uani 1 1 d .
H14 H 0.9941 0.3330 0.2396 0.099 Uiso 1 1 calc R
C15 C 0.7863(4) 0.2132(3) 0.26563(15) 0.0568(14) Uani 1 1 d .
C16 C 0.8097(6) 0.2333(4) 0.2995(2) 0.083(3) Uani 1 1 d .
H16 H 0.8545 0.2384 0.3071 0.100 Uiso 1 1 calc R
C17 C 0.7200(5) 0.2062(4) 0.2555(2) 0.073(2) Uani 1 1 d .
H17 H 0.7036 0.1928 0.2332 0.088 Uiso 1 1 calc R
C18 C 0.9992(7) 0.4238(5) 0.2169(4) 0.111(4) Uani 1 1 d .
H18 H 1.0497 0.4560 0.2209 0.133 Uiso 1 1 calc R
C19 C 0.9592(6) 0.4493(4) 0.2010(3) 0.086(3) Uani 1 1 d .
H19 H 0.9816 0.4993 0.1948 0.104 Uiso 1 1 calc R
C20 C 0.8871(6) 0.4030(5) 0.1939(3) 0.092(3) Uani 1 1 d .
H20 H 0.8595 0.4212 0.1831 0.110 Uiso 1 1 calc R
C21 C 0.8526(5) 0.3269(4) 0.2027(3) 0.078(2) Uani 1 1 d .
H21 H 0.8031 0.2947 0.1969 0.094 Uiso 1 1 calc R
C22 C 0.9210(6) 0.0941(5) 0.0592(2) 0.090(3) Uani 1 1 d .
H22 H 0.9394 0.1057 0.0372 0.108 Uiso 1 1 calc R
C23 C 0.9611(6) 0.0856(6) 0.0844(3) 0.096(3) Uani 1 1 d .
H23 H 1.0083 0.0931 0.0796 0.115 Uiso 1 1 calc R
C24 C 0.9330(4) 0.0659(5) 0.1174(2) 0.0726(18) Uani 1 1 d .
H24 H 0.9611 0.0597 0.1341 0.087 Uiso 1 1 calc R
C25 C 0.7039(4) -0.1939(4) 0.1490(2) 0.070(2) Uani 1 1 d .
H25 H 0.7126 -0.2338 0.1489 0.084 Uiso 1 1 calc R
C26 C 0.6345(4) -0.2055(4) 0.1403(2) 0.0690(18) Uani 1 1 d .
H26 H 0.5962 -0.2528 0.1346 0.083 Uiso 1 1 calc R
C27 C 0.9498(4) 0.1715(4) 0.2466(2) 0.0686(19) Uani 1 1 d .
H27A H 0.9751 0.1616 0.2648 0.082 Uiso 1 1 calc R
H27B H 0.9871 0.2035 0.2302 0.082 Uiso 1 1 calc R
C28 C 0.7640(10) 0.2450(5) 0.3209(3) 0.125(5) Uani 1 1 d .
H28 H 0.7786 0.2574 0.3433 0.150 Uiso 1 1 calc R
C29 C 0.6773(6) 0.2194(5) 0.2788(3) 0.100(3) Uani 1 1 d .
H29 H 0.6320 0.2141 0.2718 0.119 Uiso 1 1 calc R
C30 C 0.6987(10) 0.2392(6) 0.3108(4) 0.131(6) Uani 1 1 d .
H30 H 0.6699 0.2489 0.3258 0.157 Uiso 1 1 calc R
C31 C 0.7344(5) -0.0667(4) 0.2413(2) 0.073(2) Uani 1 1 d .
H31A H 0.7095 -0.0919 0.2618 0.110 Uiso 1 1 calc R
H31B H 0.7855 -0.0548 0.2422 0.110 Uiso 1 1 calc R
H31C H 0.7104 -0.0984 0.2222 0.110 Uiso 1 1 calc R
Co1 Co 0.81893(3) 0.10983(3) 0.202131(15) 0.03345(13) Uani 1 1 d .
I1 I 0.72060(2) 0.12735(2) 0.165426(9) 0.05674(13) Uani 1 1 d .
O1 O 0.8848(2) 0.0104(2) 0.18569(11) 0.0503(9) Uani 1 1 d .
O2 O 0.9124(3) 0.2092(3) 0.26003(13) 0.0659(12) Uani 1 1 d .
P3 P 0.82605(6) 0.03003(7) 0.16795(3) 0.0381(2) Uani 1 1 d .
P4 P 0.84828(8) 0.20509(7) 0.23530(3) 0.0435(3) Uani 1 1 d .
P5 P 0.73052(8) 0.01974(7) 0.23701(4) 0.0456(3) Uani 1 1 d .

loop_
_atom_site_aniso_label
_atom_site_aniso_U_11
_atom_site_aniso_U_22
_atom_site_aniso_U_33
_atom_site_aniso_U_23
_atom_site_aniso_U_13
_atom_site_aniso_U_12
C1 0.044(2) 0.040(2) 0.040(2) -0.0041(18) -0.0040(18) 0.021(2)
C2 0.051(3) 0.045(3) 0.092(5) -0.013(3) -0.023(3) 0.029(2)
C3 0.042(2) 0.045(3) 0.073(4) -0.007(2) -0.011(2) 0.022(2)
C4 0.046(3) 0.057(3) 0.091(5) -0.018(3) -0.015(3) 0.028(3)
C5 0.057(3) 0.039(2) 0.050(3) -0.006(2) 0.007(2) 0.019(2)
C6 0.075(4) 0.074(4) 0.048(3) 0.001(3) 0.005(3) 0.038(3)
C7 0.122(7) 0.069(4) 0.051(4) 0.002(3) 0.005(4) 0.038(5)
C8 0.046(3) 0.060(3) 0.067(4) -0.009(3) -0.019(3) 0.030(2)
C9 0.047(3) 0.046(3) 0.052(3) -0.004(2) -0.016(2) 0.025(2)
C10 0.047(3) 0.078(4) 0.086(5) 0.014(4) 0.015(3) 0.018(3)
C11 0.088(4) 0.057(3) 0.039(3) 0.008(2) 0.009(3) 0.027(3)
C12 0.050(3) 0.043(2) 0.049(3) 0.000(2) 0.009(2) 0.016(2)
C13 0.059(3) 0.040(2) 0.052(3) -0.004(2) 0.002(2) 0.021(2)
C14 0.072(4) 0.052(3) 0.099(7) -0.001(4) -0.017(4) 0.012(3)
C15 0.084(4) 0.043(3) 0.048(3) 0.003(2) 0.016(3) 0.036(3)
C16 0.136(7) 0.047(3) 0.049(3) -0.004(3) 0.012(4) 0.033(4)
C17 0.086(5) 0.067(4) 0.076(5) 0.009(3) 0.031(4) 0.045(4)
C18 0.097(7) 0.055(4) 0.135(10) -0.012(5) -0.018(7) 0.004(5)
C19 0.115(7) 0.035(3) 0.082(6) 0.001(3) 0.019(5) 0.018(4)
C20 0.119(7) 0.060(4) 0.108(7) 0.029(4) 0.024(6) 0.052(5)
C21 0.070(4) 0.056(3) 0.109(6) 0.020(4) 0.004(4) 0.031(3)
C22 0.118(7) 0.077(5) 0.068(5) -0.002(4) 0.037(5) 0.043(5)
C23 0.098(6) 0.105(7) 0.084(6) 0.001(5) 0.047(5) 0.049(5)
C24 0.066(4) 0.080(5) 0.076(5) -0.002(4) 0.018(3) 0.040(4)
C25 0.076(4) 0.048(3) 0.096(6) -0.020(3) -0.028(4) 0.038(3)
C26 0.067(4) 0.045(3) 0.086(5) -0.014(3) -0.017(4) 0.022(3)
C27 0.062(4) 0.063(4) 0.082(5) -0.025(3) -0.039(4) 0.032(3)
C28 0.201(14) 0.061(5) 0.076(6) -0.006(4) 0.070(8) 0.038(7)
C29 0.105(6) 0.081(5) 0.121(9) 0.025(5) 0.067(7) 0.052(5)
C30 0.177(13) 0.064(5) 0.144(12) 0.024(6) 0.116(11) 0.055(7)
C31 0.098(6) 0.045(3) 0.072(5) 0.015(3) 0.017(4) 0.033(3)
Co1 0.0334(3) 0.0333(3) 0.0328(3) 0.0014(2) -0.0028(2) 0.0160(2)
I1 0.0642(2) 0.0635(2) 0.0569(2) -0.00406(16) -0.01849(17) 0.04272(19)
O1 0.0426(18) 0.0504(19) 0.067(3) -0.0108(18) -0.0144(17) 0.0304(16)
O2 0.084(3) 0.063(3) 0.058(3) -0.020(2) -0.030(2) 0.042(2)
P3 0.0364(5) 0.0395(5) 0.0398(6) -0.0027(4) -0.0044(4) 0.0200(5)
P4 0.0521(7) 0.0383(6) 0.0383(6) -0.0028(5) -0.0052(5) 0.0213(5)
P5 0.0483(7) 0.0409(6) 0.0413(7) 0.0066(5) 0.0051(5) 0.0175(5)

loop_
_atom_type_symbol
_atom_type_description
_atom_type_scat_dispersion_real
_atom_type_scat_dispersion_imag
_atom_type_scat_source
C C 0.0033 0.0016 'International Tables Vol C Tables 4.2.6.8 and 6.1.1.4'
H H 0.0000 0.0000 'International Tables Vol C Tables 4.2.6.8 and 6.1.1.4'
O O 0.0106 0.0060 'International Tables Vol C Tables 4.2.6.8 and 6.1.1.4'
P P 0.1023 0.0942 'International Tables Vol C Tables 4.2.6.8 and 6.1.1.4'
Co Co 0.3494 0.9721 'International Tables Vol C Tables 4.2.6.8 and 6.1.1.4'
I I -0.4742 1.8119 'International Tables Vol C Tables 4.2.6.8 and 6.1.1.4'

loop_
_geom_angle_atom_site_label_1
_geom_angle_atom_site_label_2
_geom_angle_atom_site_label_3
_geom_angle
C3 C1 C2 118.8(5)
C3 C1 P3 120.3(4)
C2 C1 P3 120.9(4)
C1 C2 C25 120.8(5)
C1 C3 C4 119.7(5)
C26 C4 C3 120.9(6)
C6 C5 C24 118.4(6)
C6 C5 P3 120.5(5)
C24 C5 P3 121.0(6)
C5 C6 C7 121.2(8)
C22 C7 C6 120.9(9)
O1 C8 C9 111.7(4)
C27 C9 C8 111.8(5)
C27 C9 Co1 111.3(4)
C8 C9 Co1 113.5(4)
C21 C13 C14 119.4(6)
C21 C13 P4 122.2(5)
C14 C13 P4 118.2(5)
C18 C14 C13 118.7(9)
C17 C15 C16 119.2(7)
C17 C15 P4 121.0(5)
C16 C15 P4 119.6(7)
C15 C16 C28 117.8(12)
C15 C17 C29 119.2(10)
C19 C18 C14 121.2(9)
C18 C19 C20 120.1(7)
C21 C20 C19 120.6(9)
C13 C21 C20 119.9(8)
C7 C22 C23 117.9(8)
C22 C23 C24 121.6(9)
C5 C24 C23 119.9(9)
C26 C25 C2 120.9(6)
C25 C26 C4 118.9(6)
O2 C27 C9 111.2(5)
C30 C28 C16 123.3(12)
C30 C29 C17 122.5(12)
C28 C30 C29 118.0(9)
C9 Co1 C12 89.1(3)
C9 Co1 P4 84.32(16)
C12 Co1 P4 83.63(16)
C9 Co1 P3 83.87(16)
C12 Co1 P3 83.62(16)
P4 Co1 P3 162.71(6)
C9 Co1 P5 86.47(18)
C12 Co1 P5 175.43(19)
P4 Co1 P5 97.16(6)
P3 Co1 P5 94.66(5)
C9 Co1 I1 178.75(18)
C12 Co1 I1 89.73(18)
P4 Co1 I1 95.03(4)
P3 Co1 I1 96.52(4)
P5 Co1 I1 94.68(4)
C8 O1 P3 113.8(3)
C27 O2 P4 113.5(4)
O1 P3 C1 100.7(2)
O1 P3 C5 101.5(3)
C1 P3 C5 97.5(2)
O1 P3 Co1 105.44(16)
C1 P3 Co1 125.64(18)
C5 P3 Co1 121.93(18)
O2 P4 C15 101.5(3)
O2 P4 C13 101.7(3)
C15 P4 C13 96.1(3)
O2 P4 Co1 104.96(18)
C15 P4 Co1 125.8(2)
C13 P4 Co1 122.9(2)
C10 P5 C11 99.8(4)
C10 P5 C31 101.5(4)
C11 P5 C31 98.3(4)
C10 P5 Co1 121.0(3)
C11 P5 Co1 116.4(2)
C31 P5 Co1 116.1(3)

loop_
_geom_bond_atom_site_label_1
_geom_bond_atom_site_label_2
_geom_bond_distance
C1 C3 1.397(7)
C1 C2 1.378(8)
C1 P3 1.823(5)
C2 C25 1.388(9)
C3 C4 1.402(8)
C4 C26 1.376(9)
C5 C6 1.374(10)
C5 C24 1.361(9)
C5 P3 1.833(6)
C6 C7 1.376(11)
C7 C22 1.368(15)
C8 O1 1.452(7)
C8 C9 1.510(8)
C9 C27 1.512(8)
C9 Co1 2.021(5)
C10 P5 1.814(8)
C11 P5 1.831(7)
C12 Co1 2.065(5)
C13 C21 1.349(10)
C13 C14 1.401(10)
C13 P4 1.829(6)
C14 C18 1.398(13)
C15 C17 1.367(12)
C15 C16 1.408(10)
C15 P4 1.823(6)
C16 C28 1.377(16)
C17 C29 1.396(11)
C18 C19 1.341(17)
C19 C20 1.341(15)
C20 C21 1.411(10)
C22 C23 1.361(16)
C23 C24 1.399(12)
C25 C26 1.378(11)
C27 O2 1.449(9)
C28 C30 1.36(2)
C29 C30 1.33(2)
C31 P5 1.841(7)
Co1 P4 2.1846(14)
Co1 P3 2.1939(14)
Co1 P5 2.3043(14)
Co1 I1 2.6673(7)
O1 P3 1.621(4)
O2 P4 1.616(5)
